data_4122379
loop_
_publ_author_name
'Constantinides, Christos P.'
'Berezin, Andrey A.'
'Zissimou, Georgia A.'
'Manoli, Maria'
'Leitus, Gregory M.'
'Bendikov, Michael'
'Probert, Michael R.'
'Rawson, Jeremy M.'
'Koutentis, Panayiotis A.'

_publ_section_title
;
 A Magnetostructural Investigation of an Abrupt Spin Transition for
 1-Phenyl-3-trifluoromethyl-1,4-dihydrobenzo[e][1,2,4]triazin-4-yl.
;
_journal_issue 34
_journal_name_full 'Journal of the American Chemical Society'
_journal_page_first 11906
_journal_paper_doi 10.1021/ja5063746
_journal_volume 136
_journal_year 2014
_chemical_formula_moiety 'C14 H9 F3 N3'
_chemical_formula_sum 'C14 H9 F3 N3'
_chemical_formula_weight 276.24
_chemical_name_systematic
; 
 ? 
;
_space_group_IT_number 2
_symmetry_cell_setting triclinic
_symmetry_space_group_name_Hall '-P 1'
_symmetry_space_group_name_H-M 'P -1'
_atom_sites_solution_hydrogens geom
_atom_sites_solution_primary direct
_atom_sites_solution_secondary difmap
_audit_creation_method SHELXL-97
_cell_angle_alpha 79.743(6)
_cell_angle_beta 67.282(8)
_cell_angle_gamma 86.453(6)
_cell_formula_units_Z 2
_cell_length_a 8.2690(7)
_cell_length_b 8.6278(5)
_cell_length_c 9.5105(8)
_cell_measurement_reflns_used 2647
_cell_measurement_temperature 99.9(2)
_cell_measurement_theta_max 72.2300
_cell_measurement_theta_min 6.6340
_cell_volume 615.85(9)
_computing_structure_refinement 'SHELXL-97 (Sheldrick, 1997)'
_computing_structure_solution 'SHELXS-97 (Sheldrick, 1990)'
_diffrn_ambient_temperature 100(2)
_diffrn_detector_area_resol_mean 10.4223
_diffrn_measured_fraction_theta_full 0.993
_diffrn_measured_fraction_theta_max 0.993
_diffrn_measurement_device_type 'SuperNova, Dual, Cu at zero, Atlas'
_diffrn_measurement_method '\w scans'
_diffrn_radiation_monochromator mirror
_diffrn_radiation_source 'SuperNova (Cu) X-ray Source'
_diffrn_radiation_type CuK\a
_diffrn_radiation_wavelength 1.54184
_diffrn_reflns_av_R_equivalents 0.0145
_diffrn_reflns_av_sigmaI/netI 0.0120
_diffrn_reflns_limit_h_max 9
_diffrn_reflns_limit_h_min -6
_diffrn_reflns_limit_k_max 9
_diffrn_reflns_limit_k_min -10
_diffrn_reflns_limit_l_max 11
_diffrn_reflns_limit_l_min -11
_diffrn_reflns_number 3594
_diffrn_reflns_theta_full 67.00
_diffrn_reflns_theta_max 67.00
_diffrn_reflns_theta_min 5.11
_exptl_absorpt_coefficient_mu 1.064
_exptl_absorpt_correction_T_max 1.00000
_exptl_absorpt_correction_T_min 0.77588
_exptl_absorpt_correction_type multi-scan
_exptl_absorpt_process_details 'Empirical absorption correction (CrysAlis RED, Oxford Diffraction)'
_exptl_crystal_colour black
_exptl_crystal_density_diffrn 1.490
_exptl_crystal_density_method 'not measured'
_exptl_crystal_description Rods
_exptl_crystal_F_000 282
_exptl_crystal_size_max 0.26
_exptl_crystal_size_mid 0.09
_exptl_crystal_size_min 0.07
_refine_diff_density_max 0.214
_refine_diff_density_min -0.323
_refine_diff_density_rms 0.053
_refine_ls_extinction_method none
_refine_ls_goodness_of_fit_ref 1.070
_refine_ls_hydrogen_treatment constr
_refine_ls_matrix_type full
_refine_ls_number_parameters 181
_refine_ls_number_reflns 2179
_refine_ls_number_restraints 0
_refine_ls_restrained_S_all 1.070
_refine_ls_R_factor_all 0.0372
_refine_ls_R_factor_gt 0.0360
_refine_ls_shift/su_max 0.000
_refine_ls_shift/su_mean 0.000
_refine_ls_structure_factor_coef Fsqd
_refine_ls_weighting_details 'calc w=1/[\s^2^(Fo^2^)+(0.0597P)^2^+0.1943P] where P=(Fo^2^+2Fc^2^)/3'
_refine_ls_weighting_scheme calc
_refine_ls_wR_factor_gt 0.0996
_refine_ls_wR_factor_ref 0.1007
_reflns_number_gt 2085
_reflns_number_total 2179
_reflns_threshold_expression >2sigma(I)
_cod_data_source_file ja5063746_si_004.cif
_cod_data_source_block shelxl
_cod_depositor_comments
;
The following automatic conversions were performed:

'_symmetry_cell_setting' value 'Triclinic' changed to 'triclinic'
according to
/usr/data/users/saulius/crontab/automatic-downloads/rss-feeds/ACS/lib/dictionaries/cif_core.dic
dictionary named 'cif_core.dic' version 2.4.2 from 2011-04-26.

Automatic conversion script
Id: cif_fix_values 2281 2013-09-26 08:29:07Z andrius 

 Adding full bibliography for 4122377--4122379.cif.
;
_cod_original_cell_volume 615.85(8)
_cod_database_code 4122379

loop_
_symmetry_equiv_pos_as_xyz
'x, y, z'
'-x, -y, -z'

loop_
_atom_site_label
_atom_site_type_symbol
_atom_site_fract_x
_atom_site_fract_y
_atom_site_fract_z
_atom_site_U_iso_or_equiv
_atom_site_adp_type
_atom_site_occupancy
_atom_site_symmetry_multiplicity
_atom_site_calc_flag
_atom_site_refinement_flags
C1 C 0.46274(16) 0.70304(14) 0.79946(14) 0.0187(3) Uani 1 1 d .
C2 C 0.65591(16) 0.67588(14) 0.91795(14) 0.0194(3) Uani 1 1 d .
C3 C 0.82459(16) 0.64721(15) 0.91775(15) 0.0231(3) Uani 1 1 d .
H3 H 0.9123 0.6149 0.8323 0.028 Uiso 1 1 calc R
C4 C 0.86176(17) 0.66629(15) 1.04268(16) 0.0256(3) Uani 1 1 d .
H4 H 0.9743 0.6474 1.0413 0.031 Uiso 1 1 calc R
C5 C 0.73029(18) 0.71407(16) 1.17177(15) 0.0263(3) Uani 1 1 d .
H5 H 0.7564 0.7269 1.2558 0.032 Uiso 1 1 calc R
C6 C 0.56237(17) 0.74250(15) 1.17655(14) 0.0237(3) Uani 1 1 d .
H6 H 0.4761 0.7749 1.2628 0.028 Uiso 1 1 calc R
C7 C 0.52318(15) 0.72212(14) 1.05043(14) 0.0192(3) Uani 1 1 d .
C8 C 0.20879(15) 0.79156(15) 1.17246(14) 0.0200(3) Uani 1 1 d .
C9 C 0.15157(17) 0.69229(16) 1.31482(15) 0.0242(3) Uani 1 1 d .
H9 H 0.2086 0.5980 1.3291 0.029 Uiso 1 1 calc R
C10 C 0.00709(17) 0.73712(17) 1.43535(15) 0.0282(3) Uani 1 1 d .
H10 H -0.0330 0.6723 1.5315 0.034 Uiso 1 1 calc R
C11 C -0.07744(17) 0.87717(17) 1.41341(16) 0.0289(3) Uani 1 1 d .
H11 H -0.1733 0.9066 1.4950 0.035 Uiso 1 1 calc R
C12 C -0.01977(17) 0.97387(16) 1.27010(17) 0.0295(3) Uani 1 1 d .
H12 H -0.0779 1.0674 1.2555 0.035 Uiso 1 1 calc R
C13 C 0.12451(16) 0.93145(15) 1.14841(15) 0.0248(3) Uani 1 1 d .
H13 H 0.1639 0.9961 1.0522 0.030 Uiso 1 1 calc R
C14 C 0.42593(16) 0.70749(15) 0.65414(14) 0.0223(3) Uani 1 1 d .
N1 N 0.35728(13) 0.74787(12) 1.04586(11) 0.0195(2) Uani 1 1 d .
N2 N 0.32660(13) 0.74611(12) 0.91515(12) 0.0199(2) Uani 1 1 d .
N3 N 0.62344(13) 0.66310(12) 0.78868(12) 0.0203(2) Uani 1 1 d .
F1 F 0.26431(10) 0.65791(10) 0.68440(9) 0.0314(2) Uani 1 1 d .
F3 F 0.53798(11) 0.61944(11) 0.55954(9) 0.0358(2) Uani 1 1 d .
F2 F 0.44122(12) 0.85419(10) 0.57585(9) 0.0368(2) Uani 1 1 d .

loop_
_atom_site_aniso_label
_atom_site_aniso_U_11
_atom_site_aniso_U_22
_atom_site_aniso_U_33
_atom_site_aniso_U_23
_atom_site_aniso_U_13
_atom_site_aniso_U_12
C1 0.0201(6) 0.0179(6) 0.0163(6) -0.0019(4) -0.0051(5) -0.0011(4)
C2 0.0205(6) 0.0171(6) 0.0187(6) -0.0012(4) -0.0061(5) -0.0004(4)
C3 0.0200(6) 0.0228(6) 0.0236(6) -0.0032(5) -0.0057(5) 0.0019(5)
C4 0.0208(6) 0.0262(7) 0.0304(7) 0.0006(5) -0.0124(5) -0.0008(5)
C5 0.0297(7) 0.0290(7) 0.0232(6) -0.0008(5) -0.0143(5) -0.0049(5)
C6 0.0238(6) 0.0278(6) 0.0180(6) -0.0042(5) -0.0058(5) -0.0021(5)
C7 0.0184(6) 0.0181(6) 0.0192(6) -0.0007(5) -0.0060(5) -0.0013(4)
C8 0.0166(6) 0.0247(6) 0.0178(6) -0.0075(5) -0.0036(5) -0.0014(5)
C9 0.0236(6) 0.0272(7) 0.0204(6) -0.0045(5) -0.0065(5) -0.0007(5)
C10 0.0255(7) 0.0378(8) 0.0180(6) -0.0064(5) -0.0028(5) -0.0064(5)
C11 0.0203(6) 0.0375(8) 0.0261(7) -0.0180(6) 0.0002(5) -0.0033(5)
C12 0.0232(6) 0.0260(7) 0.0359(8) -0.0126(6) -0.0049(6) 0.0030(5)
C13 0.0219(6) 0.0244(6) 0.0244(6) -0.0048(5) -0.0045(5) -0.0008(5)
C14 0.0211(6) 0.0255(6) 0.0186(6) -0.0035(5) -0.0058(5) 0.0000(5)
N1 0.0180(5) 0.0239(5) 0.0153(5) -0.0045(4) -0.0045(4) 0.0008(4)
N2 0.0192(5) 0.0238(5) 0.0163(5) -0.0041(4) -0.0063(4) 0.0010(4)
N3 0.0202(5) 0.0212(5) 0.0177(5) -0.0034(4) -0.0052(4) 0.0014(4)
F1 0.0262(4) 0.0460(5) 0.0245(4) -0.0034(3) -0.0125(3) -0.0067(3)
F3 0.0352(5) 0.0523(5) 0.0243(4) -0.0204(4) -0.0116(3) 0.0105(4)
F2 0.0538(6) 0.0320(5) 0.0260(4) 0.0068(3) -0.0206(4) -0.0074(4)

loop_
_atom_type_symbol
_atom_type_description
_atom_type_scat_dispersion_real
_atom_type_scat_dispersion_imag
_atom_type_scat_source
C C 0.0181 0.0091 'International Tables Vol C Tables 4.2.6.8 and 6.1.1.4'
H H 0.0000 0.0000 'International Tables Vol C Tables 4.2.6.8 and 6.1.1.4'
N N 0.0311 0.0180 'International Tables Vol C Tables 4.2.6.8 and 6.1.1.4'
F F 0.0727 0.0534 'International Tables Vol C Tables 4.2.6.8 and 6.1.1.4'

loop_
_geom_angle_atom_site_label_1
_geom_angle_atom_site_label_2
_geom_angle_atom_site_label_3
_geom_angle
N3 C1 N2 130.98(11)
N3 C1 C14 115.98(10)
N2 C1 C14 112.99(10)
N3 C2 C3 119.73(11)
N3 C2 C7 121.42(11)
C3 C2 C7 118.82(11)
C4 C3 C2 120.67(12)
C4 C3 H3 119.7
C2 C3 H3 119.7
C3 C4 C5 119.94(12)
C3 C4 H4 120.0
C5 C4 H4 120.0
C6 C5 C4 121.04(12)
C6 C5 H5 119.5
C4 C5 H5 119.5
C5 C6 C7 119.36(12)
C5 C6 H6 120.3
C7 C6 H6 120.3
N1 C7 C6 123.08(11)
N1 C7 C2 116.76(11)
C6 C7 C2 120.15(11)
C13 C8 C9 121.62(11)
C13 C8 N1 118.73(11)
C9 C8 N1 119.65(11)
C8 C9 C10 118.49(12)
C8 C9 H9 120.8
C10 C9 H9 120.8
C11 C10 C9 120.53(12)
C11 C10 H10 119.7
C9 C10 H10 119.7
C10 C11 C12 120.19(12)
C10 C11 H11 119.9
C12 C11 H11 119.9
C11 C12 C13 120.17(13)
C11 C12 H12 119.9
C13 C12 H12 119.9
C8 C13 C12 118.99(12)
C8 C13 H13 120.5
C12 C13 H13 120.5
F3 C14 F1 107.66(10)
F3 C14 F2 107.09(10)
F1 C14 F2 106.72(10)
F3 C14 C1 111.58(10)
F1 C14 C1 112.75(10)
F2 C14 C1 110.75(10)
N2 N1 C7 122.14(10)
N2 N1 C8 114.45(9)
C7 N1 C8 123.20(10)
C1 N2 N1 114.36(10)
C1 N3 C2 113.92(10)

loop_
_geom_bond_atom_site_label_1
_geom_bond_atom_site_label_2
_geom_bond_distance
C1 N3 1.3213(16)
C1 N2 1.3241(16)
C1 C14 1.5194(17)
C2 N3 1.3795(16)
C2 C3 1.4008(18)
C2 C7 1.4170(17)
C3 C4 1.3752(19)
C3 H3 0.9300
C4 C5 1.3975(19)
C4 H4 0.9300
C5 C6 1.3796(19)
C5 H5 0.9300
C6 C7 1.3989(18)
C6 H6 0.9300
C7 N1 1.3921(16)
C8 C13 1.3840(18)
C8 C9 1.3903(18)
C8 N1 1.4359(15)
C9 C10 1.3906(18)
C9 H9 0.9300
C10 C11 1.382(2)
C10 H10 0.9300
C11 C12 1.387(2)
C11 H11 0.9300
C12 C13 1.3883(18)
C12 H12 0.9300
C13 H13 0.9300
C14 F3 1.3258(15)
C14 F1 1.3348(15)
C14 F2 1.3356(15)
N1 N2 1.3641(14)
